data_2241884
loop_
_publ_author_name
'Harvey, Miguel Angel'
'Suarez, Sebasti\'an'
'Baggio, Ricardo'

_publ_section_title
;
 Three phenanthroline--metal complexes with topologically similar but
 geometrically different conformations
;
_journal_coeditor_code RZ5195
_journal_issue 11
_journal_name_full 'Acta Crystallographica Section E'
_journal_page_first 1581
_journal_page_last 1586
_journal_paper_doi 10.1107/S2056989016016029
_journal_volume 72
_journal_year 2016
_chemical_formula_iupac '[Cd (S2 O8) (C14 H12 N2)]'
_chemical_formula_moiety 'C28 H24 Cd N4 O8 S2'
_chemical_formula_sum 'C28 H24 Cd N4 O8 S2'
_chemical_formula_weight 721.03
_chemical_name_systematic
Bis(2,9-dimethyl-1,10-phenanthroline-\k^2^<i>N</i>,<i>N</i>')(peroxodisulfato-\k^2^<i>O</i>,<i>O</i>')cadmium(II)
_space_group_crystal_system monoclinic
_space_group_IT_number 15
_space_group_name_Hall '-C 2yc'
_space_group_name_H-M_alt 'C 1 2/c 1'
_symmetry_space_group_name_Hall '-C 2yc'
_symmetry_space_group_name_H-M 'C 1 2/c 1'
_atom_sites_solution_hydrogens geom
_audit_creation_method SHELXL-2014/6
_cell_angle_alpha 90
_cell_angle_beta 123.78(3)
_cell_angle_gamma 90
_cell_formula_units_Z 4
_cell_length_a 22.233(12)
_cell_length_b 9.566(5)
_cell_length_c 16.017(8)
_cell_measurement_reflns_used 40
_cell_measurement_temperature 296(2)
_cell_measurement_theta_max 15
_cell_measurement_theta_min 7.5
_cell_volume 2831(3)
_computing_cell_refinement
;
<i>P3/P4-PC</i> (Siemens, 1991)
;
_computing_data_collection
;
<i>P3/P4-PC</i> (Siemens, 1991)
;
_computing_data_reduction
;
<i>P3/P4-PC</i> (Siemens, 1991)
;
_computing_molecular_graphics
;
SHELXTL (Sheldrick, 2008)
;
_computing_publication_material
;
SHELXL2014  (Sheldrick, 2015) and PLATON (Spek, 2009)
;
_computing_structure_refinement
;
SHELXL2014 (Sheldrick, 2015)
;
_computing_structure_solution
;
SHELXS97 (Sheldrick, 2008)
;
_diffrn_ambient_temperature 296(2)
_diffrn_measured_fraction_theta_full 1.000
_diffrn_measured_fraction_theta_max 1.000
_diffrn_measurement_device_type 'Siemens R3m'
_diffrn_measurement_method \w/2\q
_diffrn_radiation_monochromator graphite
_diffrn_radiation_source 'fine-focus sealed tube'
_diffrn_radiation_type MoK\a
_diffrn_radiation_wavelength 0.71073
_diffrn_reflns_av_R_equivalents 0.0397
_diffrn_reflns_limit_h_max 26
_diffrn_reflns_limit_h_min 0
_diffrn_reflns_limit_k_max 11
_diffrn_reflns_limit_k_min 0
_diffrn_reflns_limit_l_max 15
_diffrn_reflns_limit_l_min -19
_diffrn_reflns_number 2562
_diffrn_reflns_theta_full 24.995
_diffrn_reflns_theta_max 24.995
_diffrn_reflns_theta_min 2.204
_diffrn_standards_decay_% 2
_diffrn_standards_interval_count 98
_diffrn_standards_number 2
_exptl_absorpt_coefficient_mu 0.978
_exptl_absorpt_correction_T_max 0.88
_exptl_absorpt_correction_T_min 0.70
_exptl_absorpt_correction_type psi-scan
_exptl_absorpt_process_details
;
(<i>P3/P4-PC</i>; Siemens, 1991)
;
_exptl_crystal_colour colourless
_exptl_crystal_density_diffrn 1.691
_exptl_crystal_description block
_exptl_crystal_F_000 1456
_exptl_crystal_size_max 0.80
_exptl_crystal_size_mid 0.30
_exptl_crystal_size_min 0.15
_refine_diff_density_max 0.466
_refine_diff_density_min -0.412
_refine_ls_extinction_method none
_refine_ls_goodness_of_fit_ref 1.114
_refine_ls_hydrogen_treatment constr
_refine_ls_matrix_type full
_refine_ls_number_parameters 197
_refine_ls_number_reflns 2495
_refine_ls_number_restraints 195
_refine_ls_restrained_S_all 1.155
_refine_ls_R_factor_all 0.0309
_refine_ls_R_factor_gt 0.0273
_refine_ls_shift/su_max 0.000
_refine_ls_shift/su_mean 0.000
_refine_ls_structure_factor_coef Fsqd
_refine_ls_weighting_details 'w=1/[\s^2^(Fo^2^)+(0.0424P)^2^+2.2422P] where P=(Fo^2^+2Fc^2^)/3'
_refine_ls_weighting_scheme calc
_refine_ls_wR_factor_gt 0.0707
_refine_ls_wR_factor_ref 0.0728
_reflns_number_gt 2300
_reflns_number_total 2495
_reflns_threshold_expression 'I > 2\s(I)'
_cod_data_source_file rz5195sup1.cif
_cod_data_source_block V
_cod_database_code 2241884
_shelx_space_group_comment
;
The symmetry employed for this shelxl refinement is uniquely defined
by the following loop, which should always be used as a source of
symmetry information in preference to the above space-group names.
They are only intended as comments.
;
_shelxl_version_number 2014/6

loop_
_space_group_symop_operation_xyz
'x, y, z'
'x, -y, z+1/2'
'x+1/2, y+1/2, z'
'x+1/2, -y+1/2, z+1/2'
'-x, -y, -z'
'-x, y, -z-1/2'
'-x+1/2, -y+1/2, -z'
'-x+1/2, y+1/2, -z-1/2'

loop_
_atom_site_type_symbol
_atom_site_label
_atom_site_fract_x
_atom_site_fract_y
_atom_site_fract_z
_atom_site_U_iso_or_equiv
_atom_site_adp_type
_atom_site_calc_flag
_atom_site_occupancy
Cd Cd 0.0000 0.08973(3) 0.2500 0.02566(11) Uani d 1
S S1 0.07113(5) -0.23114(8) 0.22102(7) 0.0491(2) Uani d 1
O O1 0.04563(12) -0.0900(2) 0.20412(17) 0.0433(5) Uani d 1
O O2 0.04309(19) -0.3067(3) 0.1303(2) 0.0819(9) Uani d 1
O O3 0.14664(16) -0.2448(4) 0.2948(2) 0.0944(10) Uani d 1
O O4 0.04040(15) -0.3065(3) 0.2828(2) 0.0699(8) Uani d 1
N N1 0.11739(11) 0.0703(2) 0.40497(16) 0.0289(4) Uani d 1
N N2 0.08013(11) 0.2280(2) 0.23846(16) 0.0278(4) Uani d 1
C C1 0.13651(16) 0.0027(3) 0.4888(2) 0.0378(6) Uani d 1
C C2 0.20758(18) -0.0459(4) 0.5553(2) 0.0518(8) Uani d 1
H H2 0.2192 -0.0960 0.6122 0.062 Uiso calc 1
C C3 0.25910(17) -0.0202(4) 0.5371(2) 0.0504(7) Uani d 1
H H3 0.3057 -0.0549 0.5801 0.060 Uiso calc 1
C C4 0.24159(15) 0.0594(3) 0.4528(2) 0.0376(6) Uani d 1
C C5 0.29429(16) 0.0998(3) 0.4334(3) 0.0451(7) Uani d 1
H H5 0.3417 0.0686 0.4758 0.054 Uiso calc 1
C C6 0.27702(15) 0.1821(3) 0.3550(2) 0.0460(7) Uani d 1
H H6 0.3125 0.2076 0.3443 0.055 Uiso calc 1
C C7 0.20481(14) 0.2306(3) 0.2885(2) 0.0360(6) Uani d 1
C C8 0.18446(17) 0.3241(3) 0.2091(3) 0.0473(7) Uani d 1
H H8 0.2188 0.3552 0.1974 0.057 Uiso calc 1
C C9 0.11524(18) 0.3689(3) 0.1499(3) 0.0479(7) Uani d 1
H H9 0.1025 0.4334 0.0991 0.057 Uiso calc 1
C C10 0.06267(15) 0.3185(3) 0.1647(2) 0.0344(6) Uani d 1
C C11 0.15031(13) 0.1874(3) 0.30242(19) 0.0267(5) Uani d 1
C C12 0.16911(14) 0.1021(3) 0.3876(2) 0.0282(5) Uani d 1
C C13 0.08122(18) -0.0186(4) 0.5129(2) 0.0529(8) Uani d 1
H H13A 0.0432 0.0490 0.4773 0.079 Uiso calc 1
H H13B 0.1035 -0.0075 0.5838 0.079 Uiso calc 1
H H13C 0.0614 -0.1110 0.4931 0.079 Uiso calc 1
C C14 -0.01427(16) 0.3639(3) 0.0986(2) 0.0431(7) Uani d 1
H H14A -0.0436 0.3085 0.1126 0.065 Uiso calc 1
H H14B -0.0306 0.3519 0.0295 0.065 Uiso calc 1
H H14C -0.0181 0.4607 0.1109 0.065 Uiso calc 1

loop_
_atom_site_aniso_label
_atom_site_aniso_U_11
_atom_site_aniso_U_22
_atom_site_aniso_U_33
_atom_site_aniso_U_12
_atom_site_aniso_U_13
_atom_site_aniso_U_23
Cd 0.02103(15) 0.02505(15) 0.03202(16) 0.000 0.01544(12) 0.000
S1 0.0680(5) 0.0367(4) 0.0609(5) 0.0191(4) 0.0471(4) 0.0096(3)
O1 0.0568(13) 0.0337(10) 0.0519(12) 0.0094(8) 0.0380(11) 0.0020(8)
O2 0.139(3) 0.0502(14) 0.0877(16) -0.0057(16) 0.0822(17) -0.0174(13)
O3 0.0681(14) 0.120(3) 0.0945(19) 0.0418(15) 0.0448(13) 0.0377(18)
O4 0.0990(19) 0.0534(14) 0.0872(19) 0.0259(13) 0.0703(17) 0.0269(13)
N1 0.0253(9) 0.0300(11) 0.0295(9) 0.0008(8) 0.0141(8) 0.0000(8)
N2 0.0260(9) 0.0255(10) 0.0333(10) -0.0022(7) 0.0174(8) -0.0011(8)
C1 0.0420(13) 0.0373(14) 0.0302(11) -0.0003(10) 0.0176(10) 0.0023(10)
C2 0.0444(13) 0.0607(19) 0.0385(15) 0.0076(12) 0.0158(11) 0.0121(14)
C3 0.0363(14) 0.0574(18) 0.0426(14) 0.0092(13) 0.0127(12) 0.0083(13)
C4 0.0254(11) 0.0390(14) 0.0390(12) 0.0040(9) 0.0121(9) -0.0051(10)
C5 0.0246(12) 0.0519(17) 0.0529(15) 0.0008(11) 0.0180(12) -0.0072(12)
C6 0.0285(12) 0.0529(16) 0.0584(15) -0.0030(11) 0.0252(11) -0.0071(12)
C7 0.0308(11) 0.0348(13) 0.0496(13) -0.0071(9) 0.0270(10) -0.0071(11)
C8 0.0467(14) 0.0466(16) 0.0616(16) -0.0057(12) 0.0382(13) 0.0037(13)
C9 0.0499(13) 0.0442(16) 0.0602(18) -0.0026(11) 0.0372(13) 0.0136(14)
C10 0.0387(12) 0.0275(12) 0.0384(12) -0.0024(9) 0.0224(10) 0.0036(10)
C11 0.0241(10) 0.0243(11) 0.0324(11) -0.0032(8) 0.0161(8) -0.0065(9)
C12 0.0252(10) 0.0259(11) 0.0321(11) -0.0014(8) 0.0150(9) -0.0056(9)
C13 0.0528(17) 0.069(2) 0.0405(17) -0.0018(16) 0.0284(15) 0.0095(16)
C14 0.0409(14) 0.0390(15) 0.0449(16) 0.0026(11) 0.0211(12) 0.0121(13)

loop_
_atom_type_symbol
_atom_type_description
_atom_type_scat_dispersion_real
_atom_type_scat_dispersion_imag
_atom_type_scat_source
C C 0.0033 0.0016 'International Tables Vol C Tables 4.2.6.8 and 6.1.1.4'
H H 0.0000 0.0000 'International Tables Vol C Tables 4.2.6.8 and 6.1.1.4'
N N 0.0061 0.0033 'International Tables Vol C Tables 4.2.6.8 and 6.1.1.4'
O O 0.0106 0.0060 'International Tables Vol C Tables 4.2.6.8 and 6.1.1.4'
S S 0.1246 0.1234 'International Tables Vol C Tables 4.2.6.8 and 6.1.1.4'
Cd Cd -0.8075 1.2024 'International Tables Vol C Tables 4.2.6.8 and 6.1.1.4'

loop_
_geom_angle_atom_site_label_1
_geom_angle_atom_site_label_2
_geom_angle_atom_site_label_3
_geom_angle_site_symmetry_1
_geom_angle_site_symmetry_3
_geom_angle
N2 Cd N2 . 6_556 110.03(11)
N2 Cd O1 . 6_556 161.06(8)
N2 Cd O1 6_556 6_556 84.62(8)
N2 Cd O1 . . 84.62(8)
N2 Cd O1 6_556 . 161.06(8)
O1 Cd O1 6_556 . 84.03(11)
N2 Cd N1 . . 71.60(8)
N2 Cd N1 6_556 . 113.83(8)
O1 Cd N1 6_556 . 91.75(8)
O1 Cd N1 . . 81.65(8)
N2 Cd N1 . 6_556 113.83(8)
N2 Cd N1 6_556 6_556 71.61(8)
O1 Cd N1 6_556 6_556 81.65(8)
O1 Cd N1 . 6_556 91.75(8)
N1 Cd N1 . 6_556 171.15(10)
O2 S1 O3 . . 116.6(2)
O2 S1 O1 . . 112.62(17)
O3 S1 O1 . . 113.85(19)
O2 S1 O4 . . 107.39(17)
O3 S1 O4 . . 98.78(18)
O1 S1 O4 . . 105.86(13)
S1 O1 Cd . . 146.99(14)
O4 O4 S1 6_556 . 108.4(2)
C1 N1 C12 . . 118.9(2)
C1 N1 Cd . . 129.28(18)
C12 N1 Cd . . 109.09(17)
C10 N2 C11 . . 119.8(2)
C10 N2 Cd . . 125.77(17)
C11 N2 Cd . . 112.87(16)
N1 C1 C2 . . 121.3(3)
N1 C1 C13 . . 118.7(3)
C2 C1 C13 . . 119.9(3)
C3 C2 C1 . . 120.4(3)
C3 C2 H2 . . 119.8
C1 C2 H2 . . 119.8
C2 C3 C4 . . 119.4(3)
C2 C3 H3 . . 120.3
C4 C3 H3 . . 120.3
C3 C4 C12 . . 117.5(3)
C3 C4 C5 . . 122.4(3)
C12 C4 C5 . . 120.1(3)
C6 C5 C4 . . 121.4(3)
C6 C5 H5 . . 119.3
C4 C5 H5 . . 119.3
C5 C6 C7 . . 120.5(3)
C5 C6 H6 . . 119.7
C7 C6 H6 . . 119.7
C8 C7 C11 . . 117.1(3)
C8 C7 C6 . . 123.1(3)
C11 C7 C6 . . 119.7(3)
C9 C8 C7 . . 120.3(3)
C9 C8 H8 . . 119.8
C7 C8 H8 . . 119.8
C8 C9 C10 . . 120.2(3)
C8 C9 H9 . . 119.9
C10 C9 H9 . . 119.9
N2 C10 C9 . . 120.9(3)
N2 C10 C14 . . 118.2(2)
C9 C10 C14 . . 121.0(3)
N2 C11 C7 . . 121.5(2)
N2 C11 C12 . . 118.8(2)
C7 C11 C12 . . 119.6(2)
N1 C12 C4 . . 122.2(3)
N1 C12 C11 . . 119.2(2)
C4 C12 C11 . . 118.5(2)
C1 C13 H13A . . 109.5
C1 C13 H13B . . 109.5
H13A C13 H13B . . 109.5
C1 C13 H13C . . 109.5
H13A C13 H13C . . 109.5
H13B C13 H13C . . 109.5
C10 C14 H14A . . 109.5
C10 C14 H14B . . 109.5
H14A C14 H14B . . 109.5
C10 C14 H14C . . 109.5
H14A C14 H14C . . 109.5
H14B C14 H14C . . 109.5

loop_
_geom_bond_atom_site_label_1
_geom_bond_atom_site_label_2
_geom_bond_site_symmetry_2
_geom_bond_distance
Cd N2 . 2.307(2)
Cd N2 6_556 2.308(2)
Cd O1 6_556 2.314(2)
Cd O1 . 2.314(2)
Cd N1 . 2.409(3)
Cd N1 6_556 2.409(3)
S1 O2 . 1.419(3)
S1 O3 . 1.423(3)
S1 O1 . 1.431(2)
S1 O4 . 1.648(3)
O4 O4 6_556 1.494(6)
N1 C1 . 1.329(3)
N1 C12 . 1.359(4)
N2 C10 . 1.336(3)
N2 C11 . 1.363(3)
C1 C2 . 1.405(4)
C1 C13 . 1.494(4)
C2 C3 . 1.352(5)
C2 H2 . 0.9300
C3 C4 . 1.404(4)
C3 H3 . 0.9300
C4 C12 . 1.408(4)
C4 C5 . 1.422(4)
C5 C6 . 1.344(5)
C5 H5 . 0.9300
C6 C7 . 1.423(4)
C6 H6 . 0.9300
C7 C8 . 1.407(4)
C7 C11 . 1.411(4)
C8 C9 . 1.352(5)
C8 H8 . 0.9300
C9 C10 . 1.402(4)
C9 H9 . 0.9300
C10 C14 . 1.491(4)
C11 C12 . 1.438(4)
C13 H13A . 0.9600
C13 H13B . 0.9600
C13 H13C . 0.9600
C14 H14A . 0.9600
C14 H14B . 0.9600
C14 H14C . 0.9600

loop_
_geom_torsion_atom_site_label_1
_geom_torsion_atom_site_label_2
_geom_torsion_atom_site_label_3
_geom_torsion_atom_site_label_4
_geom_torsion_site_symmetry_4
_geom_torsion
O2 S1 O1 Cd . 135.8(3)
O3 S1 O1 Cd . -88.7(3)
O4 S1 O1 Cd . 18.7(3)
O2 S1 O4 O4 6_556 -57.55(19)
O3 S1 O4 O4 6_556 -179.04(19)
O1 S1 O4 O4 6_556 62.98(17)
C12 N1 C1 C2 . -5.1(4)
Cd N1 C1 C2 . 154.1(2)
C12 N1 C1 C13 . 173.6(3)
Cd N1 C1 C13 . -27.3(4)
N1 C1 C2 C3 . 2.4(5)
C13 C1 C2 C3 . -176.2(3)
C1 C2 C3 C4 . 2.0(5)
C2 C3 C4 C12 . -3.5(5)
C2 C3 C4 C5 . 174.9(3)
C3 C4 C5 C6 . -176.5(3)
C12 C4 C5 C6 . 1.9(5)
C4 C5 C6 C7 . -0.4(5)
C5 C6 C7 C8 . 175.8(3)
C5 C6 C7 C11 . -2.5(5)
C11 C7 C8 C9 . -0.1(5)
C6 C7 C8 C9 . -178.4(3)
C7 C8 C9 C10 . -2.4(5)
C11 N2 C10 C9 . 2.2(4)
Cd N2 C10 C9 . -162.7(2)
C11 N2 C10 C14 . -178.0(2)
Cd N2 C10 C14 . 17.2(4)
C8 C9 C10 N2 . 1.4(5)
C8 C9 C10 C14 . -178.5(3)
C10 N2 C11 C7 . -4.8(4)
Cd N2 C11 C7 . 161.95(19)
C10 N2 C11 C12 . 173.3(2)
Cd N2 C11 C12 . -19.9(3)
C8 C7 C11 N2 . 3.7(4)
C6 C7 C11 N2 . -177.9(3)
C8 C7 C11 C12 . -174.4(2)
C6 C7 C11 C12 . 4.0(4)
C1 N1 C12 C4 . 3.4(4)
Cd N1 C12 C4 . -159.6(2)
C1 N1 C12 C11 . -173.7(2)
Cd N1 C12 C11 . 23.2(3)
C3 C4 C12 N1 . 0.9(4)
C5 C4 C12 N1 . -177.6(3)
C3 C4 C12 C11 . 178.0(3)
C5 C4 C12 C11 . -0.4(4)
N2 C11 C12 N1 . -3.4(3)
C7 C11 C12 N1 . 174.7(2)
N2 C11 C12 C4 . 179.4(2)
C7 C11 C12 C4 . -2.5(4)

_cod_database_fobs_code 2241884
